data_4084776
loop_
_publ_author_name
'Hao, Jingjun'
'Vabre, Boris'
'Zargarian, Davit'

_publ_section_title
;
 POCOP-Ligated Nickel Siloxide Complexes: Syntheses, Characterization, and
 Reactivities
;
_journal_issue 22
_journal_name_full Organometallics
_journal_page_first 6568
_journal_paper_doi 10.1021/om500916d
_journal_volume 33
_journal_year 2014
_chemical_compound_source 'Synthesized by the authors. See text'
_chemical_formula_moiety '2(C36 H46 Ni O3 P2 Si), C7 H8'
_chemical_formula_sum 'C39.5 H50 Ni O3 P2 Si'
_chemical_formula_weight 721.53
_chemical_name_systematic
;
 ?
;
_space_group_crystal_system monoclinic
_space_group_IT_number 14
_space_group_name_Hall '-P 2ybc'
_space_group_name_H-M_alt 'P 1 21/c 1'
_symmetry_space_group_name_Hall '-P 2ybc'
_symmetry_space_group_name_H-M 'P 1 21/c 1'
_atom_sites_solution_hydrogens geom
_audit_creation_method SHELXL-2012
_cell_angle_alpha 90
_cell_angle_beta 90.844(1)
_cell_angle_gamma 90
_cell_formula_units_Z 4
_cell_length_a 12.5999(3)
_cell_length_b 10.9706(3)
_cell_length_c 27.2347(7)
_cell_measurement_reflns_used 9744
_cell_measurement_temperature 100
_cell_measurement_theta_max 70.84
_cell_measurement_theta_min 3.25
_cell_volume 3764.20(17)
_computing_cell_refinement 'SAINT V7.68A(Bruker AXS, )'
_computing_data_collection 'APEX2  (Bruker AXS, 0)'
_computing_data_reduction 'SAINT V7.68A(Bruker AXS, )'
_computing_molecular_graphics 'SHELXTL  (Bruker AXS, 2003)'
_computing_publication_material 'UdMX (Maris, 2004)'
_computing_structure_refinement 'SHELXL-2012 (Sheldrick, 2008)'
_computing_structure_solution 'SHELXS97 (Sheldrick, 2008)'
_diffrn_ambient_temperature 100
_diffrn_detector_area_resol_mean 8.3
_diffrn_measured_fraction_theta_full 0.999
_diffrn_measured_fraction_theta_max 0.993
_diffrn_measurement_device_type 'Bruker APEX II'
_diffrn_measurement_method \w
_diffrn_radiation_type CuK\a
_diffrn_radiation_wavelength 1.54178
_diffrn_reflns_av_R_equivalents 0.024
_diffrn_reflns_av_unetI/netI 0.0142
_diffrn_reflns_Laue_measured_fraction_full 0.999
_diffrn_reflns_Laue_measured_fraction_max 0.993
_diffrn_reflns_limit_h_max 15
_diffrn_reflns_limit_h_min -15
_diffrn_reflns_limit_k_max 13
_diffrn_reflns_limit_k_min -13
_diffrn_reflns_limit_l_max 33
_diffrn_reflns_limit_l_min -33
_diffrn_reflns_number 50388
_diffrn_reflns_point_group_measured_fraction_full 0.999
_diffrn_reflns_point_group_measured_fraction_max 0.993
_diffrn_reflns_theta_full 67.679
_diffrn_reflns_theta_max 71.128
_diffrn_reflns_theta_min 3.246
_exptl_absorpt_coefficient_mu 2.124
_exptl_absorpt_correction_T_max 0.8086
_exptl_absorpt_correction_T_min 0.7332
_exptl_absorpt_correction_type multi-scan
_exptl_absorpt_process_details 'Sadabs (Sheldrick, 2008)'
_exptl_crystal_colour yellow
_exptl_crystal_density_diffrn 1.273
_exptl_crystal_description block
_exptl_crystal_F_000 1532
_exptl_crystal_size_max 0.12
_exptl_crystal_size_mid 0.10
_exptl_crystal_size_min 0.10
_refine_diff_density_max 0.448
_refine_diff_density_min -0.267
_refine_diff_density_rms 0.056
_refine_ls_extinction_method none
_refine_ls_goodness_of_fit_ref 1.035
_refine_ls_hydrogen_treatment constr
_refine_ls_matrix_type full
_refine_ls_number_parameters 433
_refine_ls_number_reflns 7247
_refine_ls_number_restraints 0
_refine_ls_restrained_S_all 1.035
_refine_ls_R_factor_all 0.0330
_refine_ls_R_factor_gt 0.0320
_refine_ls_shift/su_max 0.001
_refine_ls_shift/su_mean 0.000
_refine_ls_structure_factor_coef Fsqd
_refine_ls_weighting_details
;
 w=1/[\s^2^(Fo^2^)+(0.0534P)^2^+2.0577P]
 where P=(Fo^2^+2Fc^2^)/3
;
_refine_ls_weighting_scheme calc
_refine_ls_wR_factor_gt 0.0874
_refine_ls_wR_factor_ref 0.0882
_reflns_Friedel_coverage 0.000
_reflns_number_gt 6967
_reflns_number_total 7247
_cod_data_source_file om500916d_si_002.cif
_cod_data_source_block BOR109
_cod_depositor_comments 'Adding full bibliography for 4084774--4084780.cif.'
_cod_original_sg_symbol_H-M P21/c
_cod_original_formula_sum 'C39.50 H50 Ni O3 P2 Si'
_cod_database_code 4084776
_shelx_space_group_comment
;
The symmetry employed for this shelxl refinement is uniquely defined
by the following loop, which should always be used as a source of
symmetry information in preference to the above space-group names.
They are only intended as comments.
;
_shelx_estimated_absorpt_t_min 0.785
_shelx_estimated_absorpt_t_max 0.816

loop_
_space_group_symop_operation_xyz
'x, y, z'
'-x, y+1/2, -z+1/2'
'-x, -y, -z'
'x, -y-1/2, z-1/2'

loop_
_atom_site_label
_atom_site_type_symbol
_atom_site_fract_x
_atom_site_fract_y
_atom_site_fract_z
_atom_site_U_iso_or_equiv
_atom_site_adp_type
_atom_site_occupancy
_atom_site_site_symmetry_order
_atom_site_calc_flag
_atom_site_refinement_flags_posn
_atom_site_refinement_flags_adp
_atom_site_refinement_flags_occupancy
Ni1 Ni 0.82566(2) 0.51993(2) 0.15470(2) 0.01428(8) Uani 1 1 d . . .
P2 P 0.85272(3) 0.42629(3) 0.22456(2) 0.01695(9) Uani 1 1 d . . .
P1 P 0.84734(3) 0.62092(3) 0.08736(2) 0.01556(9) Uani 1 1 d . . .
Si1 Si 0.55635(3) 0.48440(3) 0.14726(2) 0.01291(9) Uani 1 1 d . . .
O2 O 0.98261(8) 0.42729(10) 0.23379(4) 0.0215(2) Uani 1 1 d . . .
O1 O 0.97629(8) 0.62809(10) 0.07825(4) 0.0210(2) Uani 1 1 d . . .
O3 O 0.67797(8) 0.52002(10) 0.15079(4) 0.0209(2) Uani 1 1 d . . .
C42 C 0.49857(10) 0.47544(12) 0.21078(5) 0.0140(3) Uani 1 1 d . . .
C47 C 0.42339(11) 0.38991(13) 0.22546(5) 0.0170(3) Uani 1 1 d . . .
H47 H 0.3962 0.3348 0.2026 0.020 Uiso 1 1 calc R U .
C46 C 0.38828(12) 0.38547(13) 0.27368(5) 0.0205(3) Uani 1 1 d . . .
H46 H 0.3382 0.3276 0.2827 0.025 Uiso 1 1 calc R U .
C45 C 0.42761(12) 0.46683(14) 0.30833(5) 0.0205(3) Uani 1 1 d . . .
H45 H 0.4046 0.4633 0.3406 0.025 Uiso 1 1 calc R U .
C44 C 0.50142(12) 0.55348(14) 0.29465(5) 0.0198(3) Uani 1 1 d . . .
H44 H 0.5277 0.6088 0.3177 0.024 Uiso 1 1 calc R U .
C43 C 0.53614(11) 0.55766(13) 0.24652(5) 0.0169(3) Uani 1 1 d . . .
H43 H 0.5856 0.6164 0.2377 0.020 Uiso 1 1 calc R U .
C36 C 0.53524(11) 0.33401(13) 0.11477(5) 0.0173(3) Uani 1 1 d . . .
C37 C 0.43527(12) 0.28994(14) 0.10018(5) 0.0221(3) Uani 1 1 d . . .
H37 H 0.3751 0.3362 0.1064 0.026 Uiso 1 1 calc R U .
C38 C 0.42461(14) 0.17807(15) 0.07650(6) 0.0294(4) Uani 1 1 d . . .
H38 H 0.3576 0.1499 0.0673 0.035 Uiso 1 1 calc R U .
C39 C 0.51372(16) 0.10841(14) 0.06657(6) 0.0321(4) Uani 1 1 d . . .
H39 H 0.5064 0.0335 0.0509 0.038 Uiso 1 1 calc R U .
C40 C 0.61320(15) 0.15046(15) 0.08006(6) 0.0289(4) Uani 1 1 d . . .
H40 H 0.6732 0.1043 0.0733 0.035 Uiso 1 1 calc R U .
C41 C 0.62333(12) 0.26204(14) 0.10382(5) 0.0216(3) Uani 1 1 d . . .
H41 H 0.6907 0.2896 0.1127 0.026 Uiso 1 1 calc R U .
C30 C 0.47786(10) 0.60097(13) 0.11087(5) 0.0150(3) Uani 1 1 d . . .
C31 C 0.44283(11) 0.70909(13) 0.13256(5) 0.0178(3) Uani 1 1 d . . .
H31 H 0.4523 0.7201 0.1662 0.021 Uiso 1 1 calc R U .
C32 C 0.39419(12) 0.80028(14) 0.10494(6) 0.0221(3) Uani 1 1 d . . .
H32 H 0.3713 0.8713 0.1202 0.027 Uiso 1 1 calc R U .
C33 C 0.37959(12) 0.78567(14) 0.05468(6) 0.0242(3) Uani 1 1 d . . .
H33 H 0.3473 0.8468 0.0361 0.029 Uiso 1 1 calc R U .
C34 C 0.41357(13) 0.67908(15) 0.03221(5) 0.0243(3) Uani 1 1 d . . .
H34 H 0.4042 0.6688 -0.0015 0.029 Uiso 1 1 calc R U .
C35 C 0.46148(12) 0.58805(14) 0.06014(5) 0.0198(3) Uani 1 1 d . . .
H35 H 0.4832 0.5167 0.0448 0.024 Uiso 1 1 calc R U .
C1 C 0.97501(11) 0.52711(13) 0.15591(5) 0.0167(3) Uani 1 1 d . . .
C2 C 1.03594(11) 0.48069(13) 0.19506(5) 0.0181(3) Uani 1 1 d . . .
C3 C 1.14596(12) 0.48483(13) 0.19715(6) 0.0203(3) Uani 1 1 d . . .
H3 H 1.1834 0.4508 0.2234 0.024 Uiso 1 1 calc R U .
C4 C 1.19861(11) 0.54135(14) 0.15880(6) 0.0218(3) Uani 1 1 d . . .
H4 H 1.2723 0.5462 0.1598 0.026 Uiso 1 1 calc R U .
C5 C 1.14303(11) 0.59066(14) 0.11912(6) 0.0211(3) Uani 1 1 d . . .
H5 H 1.1785 0.6292 0.0938 0.025 Uiso 1 1 calc R U .
C6 C 1.03308(11) 0.58089(13) 0.11830(5) 0.0183(3) Uani 1 1 d . . .
C10 C 0.81170(12) 0.78223(14) 0.08412(6) 0.0221(3) Uani 1 1 d . . .
H10 H 0.8428 0.8166 0.0544 0.027 Uiso 1 1 calc R U .
C11 C 0.85927(16) 0.84882(16) 0.12845(7) 0.0355(4) Uani 1 1 d . . .
H11A H 0.8453 0.9345 0.1255 0.053 Uiso 1 1 calc R U .
H11B H 0.9346 0.8354 0.1298 0.053 Uiso 1 1 calc R U .
H11C H 0.8279 0.8184 0.1579 0.053 Uiso 1 1 calc R U .
C12 C 0.69157(13) 0.79845(15) 0.08063(7) 0.0295(4) Uani 1 1 d . . .
H12A H 0.6594 0.7640 0.1092 0.044 Uiso 1 1 calc R U .
H12B H 0.6648 0.7579 0.0518 0.044 Uiso 1 1 calc R U .
H12C H 0.6749 0.8837 0.0787 0.044 Uiso 1 1 calc R U .
C13 C 0.79563(11) 0.54984(14) 0.03128(5) 0.0203(3) Uani 1 1 d . . .
H13 H 0.7187 0.5410 0.0349 0.024 Uiso 1 1 calc R U .
C15 C 0.81413(15) 0.62374(17) -0.01552(6) 0.0312(4) Uani 1 1 d . . .
H15A H 0.8889 0.6358 -0.0197 0.047 Uiso 1 1 calc R U .
H15B H 0.7796 0.7014 -0.0129 0.047 Uiso 1 1 calc R U .
H15C H 0.7855 0.5803 -0.0433 0.047 Uiso 1 1 calc R U .
C14 C 0.84252(13) 0.42147(15) 0.02717(6) 0.0252(3) Uani 1 1 d . . .
H14A H 0.8066 0.3779 0.0013 0.038 Uiso 1 1 calc R U .
H14B H 0.8335 0.3789 0.0576 0.038 Uiso 1 1 calc R U .
H14C H 0.9168 0.4271 0.0201 0.038 Uiso 1 1 calc R U .
C23 C 0.82517(12) 0.26488(14) 0.23436(6) 0.0239(3) Uani 1 1 d . . .
H23 H 0.8634 0.2393 0.2642 0.029 Uiso 1 1 calc R U .
C25 C 0.86784(14) 0.19034(16) 0.19154(7) 0.0323(4) Uani 1 1 d . . .
H25A H 0.8661 0.1053 0.1997 0.049 Uiso 1 1 calc R U .
H25B H 0.9396 0.2143 0.1852 0.049 Uiso 1 1 calc R U .
H25C H 0.8246 0.2046 0.1628 0.049 Uiso 1 1 calc R U .
C24 C 0.70681(12) 0.24191(16) 0.24209(7) 0.0296(4) Uani 1 1 d . . .
H24A H 0.6671 0.2716 0.2142 0.044 Uiso 1 1 calc R U .
H24B H 0.6844 0.2837 0.2711 0.044 Uiso 1 1 calc R U .
H24C H 0.6947 0.1560 0.2458 0.044 Uiso 1 1 calc R U .
C20 C 0.80397(12) 0.50495(15) 0.27882(6) 0.0243(3) Uani 1 1 d . . .
H20 H 0.7268 0.4936 0.2794 0.029 Uiso 1 1 calc R U .
C22 C 0.84923(15) 0.4543(2) 0.32721(6) 0.0379(4) Uani 1 1 d . . .
H22A H 0.9250 0.4633 0.3278 0.057 Uiso 1 1 calc R U .
H22B H 0.8314 0.3695 0.3299 0.057 Uiso 1 1 calc R U .
H22C H 0.8197 0.4982 0.3542 0.057 Uiso 1 1 calc R U .
C21 C 0.82480(14) 0.64149(16) 0.27374(7) 0.0340(4) Uani 1 1 d . . .
H21A H 0.7959 0.6836 0.3014 0.051 Uiso 1 1 calc R U .
H21B H 0.7917 0.6709 0.2441 0.051 Uiso 1 1 calc R U .
H21C H 0.8999 0.6557 0.2726 0.051 Uiso 1 1 calc R U .
C52 C 0.0131(3) 0.0729(3) 0.04028(10) 0.0688(7) Uani 1 1 d . . .
H52 H 0.0230 0.1228 0.0676 0.083 Uiso 0.5 1 calc R U P
C53 C 0.0781(3) -0.0235(3) 0.03325(13) 0.0906(11) Uani 1 1 d . . .
H53 H 0.1315 -0.0405 0.0562 0.109 Uiso 1 1 calc R U .
C54 C -0.0662(3) 0.0969(3) 0.00762(13) 0.0927(11) Uani 1 1 d . . .
H54 H -0.1120 0.1621 0.0127 0.111 Uiso 1 1 calc R U .
C51 C 0.0292(5) 0.1573(4) 0.08299(16) 0.0573(12) Uani 0.5 1 d . . P
H51A H -0.0114 0.2302 0.0777 0.086 Uiso 0.5 1 calc R U P
H51B H 0.1031 0.1776 0.0861 0.086 Uiso 0.5 1 calc R U P
H51C H 0.0063 0.1179 0.1125 0.086 Uiso 0.5 1 calc R U P

loop_
_atom_site_aniso_label
_atom_site_aniso_U_11
_atom_site_aniso_U_22
_atom_site_aniso_U_33
_atom_site_aniso_U_23
_atom_site_aniso_U_13
_atom_site_aniso_U_12
Ni1 0.00913(13) 0.01830(14) 0.01539(13) 0.00163(9) -0.00039(9) -0.00065(8)
P2 0.01080(17) 0.02081(18) 0.01915(18) 0.00508(13) -0.00228(13) -0.00076(13)
P1 0.01292(17) 0.01904(18) 0.01474(17) -0.00013(13) 0.00146(12) -0.00013(13)
Si1 0.00981(18) 0.01692(18) 0.01198(18) 0.00070(13) -0.00057(13) 0.00053(13)
O2 0.0110(5) 0.0291(6) 0.0243(5) 0.0081(4) -0.0022(4) -0.0007(4)
O1 0.0139(5) 0.0315(6) 0.0177(5) 0.0024(4) 0.0021(4) -0.0015(4)
O3 0.0116(5) 0.0295(6) 0.0217(5) 0.0036(4) -0.0003(4) -0.0007(4)
C42 0.0112(6) 0.0171(6) 0.0135(6) 0.0014(5) -0.0016(5) 0.0030(5)
C47 0.0156(6) 0.0183(7) 0.0171(7) -0.0021(5) -0.0007(5) -0.0007(5)
C46 0.0210(7) 0.0192(7) 0.0215(7) 0.0021(5) 0.0054(6) -0.0024(6)
C45 0.0254(7) 0.0229(7) 0.0133(6) 0.0015(5) 0.0040(5) 0.0045(6)
C44 0.0225(7) 0.0209(7) 0.0160(7) -0.0040(5) -0.0037(5) 0.0024(6)
C43 0.0139(6) 0.0177(7) 0.0189(7) 0.0006(5) -0.0024(5) -0.0001(5)
C36 0.0223(7) 0.0181(7) 0.0113(6) 0.0027(5) -0.0012(5) 0.0016(5)
C37 0.0262(8) 0.0217(7) 0.0182(7) 0.0025(6) -0.0048(6) -0.0006(6)
C38 0.0411(9) 0.0252(8) 0.0215(7) 0.0025(6) -0.0099(7) -0.0082(7)
C39 0.0617(12) 0.0158(7) 0.0187(8) 0.0010(6) -0.0005(7) 0.0004(7)
C40 0.0463(10) 0.0211(7) 0.0195(7) 0.0040(6) 0.0052(7) 0.0111(7)
C41 0.0276(8) 0.0220(7) 0.0152(6) 0.0048(5) 0.0020(5) 0.0053(6)
C30 0.0106(6) 0.0188(6) 0.0156(6) 0.0024(5) -0.0003(5) -0.0024(5)
C31 0.0148(6) 0.0220(7) 0.0166(6) 0.0016(5) 0.0008(5) -0.0001(5)
C32 0.0204(7) 0.0189(7) 0.0271(8) 0.0016(6) 0.0030(6) 0.0023(6)
C33 0.0233(7) 0.0227(7) 0.0263(8) 0.0084(6) -0.0045(6) 0.0025(6)
C34 0.0294(8) 0.0264(8) 0.0170(7) 0.0040(6) -0.0054(6) -0.0015(6)
C35 0.0230(7) 0.0198(7) 0.0166(7) 0.0005(5) -0.0013(5) -0.0006(6)
C1 0.0123(6) 0.0186(7) 0.0190(7) -0.0024(5) -0.0001(5) -0.0005(5)
C2 0.0142(7) 0.0186(7) 0.0216(7) -0.0007(5) 0.0000(5) -0.0009(5)
C3 0.0139(7) 0.0222(7) 0.0248(7) -0.0036(6) -0.0025(6) 0.0015(5)
C4 0.0103(6) 0.0268(7) 0.0284(8) -0.0087(6) 0.0011(5) -0.0015(6)
C5 0.0154(7) 0.0259(7) 0.0222(7) -0.0051(6) 0.0052(5) -0.0036(6)
C6 0.0153(7) 0.0214(7) 0.0182(7) -0.0031(5) 0.0007(5) -0.0008(5)
C10 0.0228(7) 0.0191(7) 0.0245(7) -0.0001(6) 0.0056(6) -0.0021(6)
C11 0.0422(10) 0.0265(8) 0.0378(10) -0.0097(7) 0.0037(8) -0.0071(7)
C12 0.0252(8) 0.0200(7) 0.0436(10) -0.0003(7) 0.0075(7) 0.0054(6)
C13 0.0166(7) 0.0255(7) 0.0186(7) -0.0041(6) -0.0016(5) 0.0023(6)
C15 0.0391(9) 0.0373(9) 0.0171(7) -0.0003(6) -0.0017(6) 0.0125(8)
C14 0.0270(8) 0.0245(8) 0.0240(8) -0.0052(6) 0.0020(6) 0.0014(6)
C23 0.0190(7) 0.0231(7) 0.0293(8) 0.0076(6) -0.0068(6) -0.0017(6)
C25 0.0299(9) 0.0268(8) 0.0400(10) 0.0002(7) -0.0097(7) 0.0067(7)
C24 0.0220(8) 0.0292(8) 0.0374(9) 0.0118(7) -0.0062(6) -0.0074(7)
C20 0.0156(7) 0.0354(9) 0.0220(7) 0.0018(6) -0.0024(6) 0.0033(6)
C22 0.0332(9) 0.0589(12) 0.0215(8) 0.0049(8) -0.0019(7) 0.0094(9)
C21 0.0322(9) 0.0325(9) 0.0369(9) -0.0076(7) -0.0096(7) 0.0042(7)
C52 0.092(2) 0.0579(15) 0.0570(15) -0.0037(12) 0.0049(14) -0.0014(15)
C53 0.117(3) 0.080(2) 0.074(2) -0.0199(17) -0.0171(19) 0.026(2)
C54 0.132(3) 0.0668(19) 0.079(2) -0.0146(16) -0.010(2) 0.041(2)
C51 0.087(4) 0.050(3) 0.035(2) 0.0065(19) 0.014(2) 0.015(2)

loop_
_atom_type_symbol
_atom_type_description
_atom_type_scat_dispersion_real
_atom_type_scat_dispersion_imag
_atom_type_scat_source
C C 0.0181 0.0091 'International Tables Vol C Tables 4.2.6.8 and 6.1.1.4'
H H 0.0000 0.0000 'International Tables Vol C Tables 4.2.6.8 and 6.1.1.4'
Ni Ni -3.0029 0.5091 'International Tables Vol C Tables 4.2.6.8 and 6.1.1.4'
O O 0.0492 0.0322 'International Tables Vol C Tables 4.2.6.8 and 6.1.1.4'
P P 0.2955 0.4335 'International Tables Vol C Tables 4.2.6.8 and 6.1.1.4'
Si Si 0.2541 0.3302 'International Tables Vol C Tables 4.2.6.8 and 6.1.1.4'

loop_
_geom_angle_atom_site_label_1
_geom_angle_atom_site_label_2
_geom_angle_atom_site_label_3
_geom_angle_site_symmetry_1
_geom_angle_site_symmetry_3
_geom_angle
_geom_angle_publ_flag
O3 NI1 C1 . . 176.68(6) y
O3 NI1 P1 . . 95.15(3) y
C1 NI1 P1 . . 81.66(5) y
O3 NI1 P2 . . 101.13(3) y
C1 NI1 P2 . . 82.03(5) y
P1 NI1 P2 . . 163.556(17 y
O2 P2 C23 . . 100.04(6) y
O2 P2 C20 . . 102.60(6) y
C23 P2 C20 . . 105.86(8) y
O2 P2 NI1 . . 105.72(4) y
C23 P2 NI1 . . 123.79(5) y
C20 P2 NI1 . . 115.64(5) y
O1 P1 C13 . . 103.57(6) y
O1 P1 C10 . . 100.86(6) y
C13 P1 C10 . . 106.78(7) y
O1 P1 NI1 . . 106.80(4) y
C13 P1 NI1 . . 116.25(5) y
C10 P1 NI1 . . 120.19(5) y
O3 SI1 C30 . . 111.33(6) y
O3 SI1 C42 . . 110.06(6) y
C30 SI1 C42 . . 108.05(6) y
O3 SI1 C36 . . 111.93(6) y
C30 SI1 C36 . . 106.05(6) y
C42 SI1 C36 . . 109.27(6) y
C2 O2 P2 . . 112.12(9) y
C6 O1 P1 . . 111.08(9) y
SI1 O3 NI1 . . 165.68(7) y
C47 C42 C43 . . 117.17(12) y
C47 C42 SI1 . . 124.71(10) y
C43 C42 SI1 . . 118.08(10) y
C46 C47 C42 . . 121.32(13) y
C46 C47 H47 . . 119.3 ?
C42 C47 H47 . . 119.3 ?
C45 C46 C47 . . 120.29(13) y
C45 C46 H46 . . 119.9 ?
C47 C46 H46 . . 119.9 ?
C44 C45 C46 . . 119.60(13) y
C44 C45 H45 . . 120.2 ?
C46 C45 H45 . . 120.2 ?
C45 C44 C43 . . 119.92(13) y
C45 C44 H44 . . 120.0 ?
C43 C44 H44 . . 120.0 ?
C44 C43 C42 . . 121.69(13) y
C44 C43 H43 . . 119.2 ?
C42 C43 H43 . . 119.2 ?
C41 C36 C37 . . 117.25(14) y
C41 C36 SI1 . . 119.10(11) y
C37 C36 SI1 . . 123.64(11) y
C38 C37 C36 . . 121.05(15) y
C38 C37 H37 . . 119.5 ?
C36 C37 H37 . . 119.5 ?
C39 C38 C37 . . 120.18(16) y
C39 C38 H38 . . 119.9 ?
C37 C38 H38 . . 119.9 ?
C40 C39 C38 . . 119.88(15) y
C40 C39 H39 . . 120.1 ?
C38 C39 H39 . . 120.1 ?
C39 C40 C41 . . 119.68(16) y
C39 C40 H40 . . 120.2 ?
C41 C40 H40 . . 120.2 ?
C40 C41 C36 . . 121.94(15) y
C40 C41 H41 . . 119.0 ?
C36 C41 H41 . . 119.0 ?
C31 C30 C35 . . 117.33(13) y
C31 C30 SI1 . . 121.23(10) y
C35 C30 SI1 . . 121.15(11) y
C32 C31 C30 . . 121.43(13) y
C32 C31 H31 . . 119.3 ?
C30 C31 H31 . . 119.3 ?
C33 C32 C31 . . 120.14(14) y
C33 C32 H32 . . 119.9 ?
C31 C32 H32 . . 119.9 ?
C32 C33 C34 . . 119.60(14) y
C32 C33 H33 . . 120.2 ?
C34 C33 H33 . . 120.2 ?
C35 C34 C33 . . 119.89(14) y
C35 C34 H34 . . 120.1 ?
C33 C34 H34 . . 120.1 ?
C34 C35 C30 . . 121.60(14) y
C34 C35 H35 . . 119.2 ?
C30 C35 H35 . . 119.2 ?
C6 C1 C2 . . 115.11(13) y
C6 C1 NI1 . . 122.57(11) y
C2 C1 NI1 . . 122.32(11) y
C3 C2 O2 . . 118.49(13) y
C3 C2 C1 . . 123.75(14) y
O2 C2 C1 . . 117.76(12) y
C2 C3 C4 . . 118.10(14) y
C2 C3 H3 . . 121.0 ?
C4 C3 H3 . . 121.0 ?
C5 C4 C3 . . 121.15(13) y
C5 C4 H4 . . 119.4 ?
C3 C4 H4 . . 119.4 ?
C4 C5 C6 . . 118.27(14) y
C4 C5 H5 . . 120.9 ?
C6 C5 H5 . . 120.9 ?
C5 C6 O1 . . 118.92(13) y
C5 C6 C1 . . 123.59(14) y
O1 C6 C1 . . 117.48(12) y
C12 C10 C11 . . 111.80(14) y
C12 C10 P1 . . 111.02(10) y
C11 C10 P1 . . 109.39(12) y
C12 C10 H10 . . 108.2 ?
C11 C10 H10 . . 108.2 ?
P1 C10 H10 . . 108.2 ?
C10 C11 H11A . . 109.5 ?
C10 C11 H11B . . 109.5 ?
H11A C11 H11B . . 109.5 ?
C10 C11 H11C . . 109.5 ?
H11A C11 H11C . . 109.5 ?
H11B C11 H11C . . 109.5 ?
C10 C12 H12A . . 109.5 ?
C10 C12 H12B . . 109.5 ?
H12A C12 H12B . . 109.5 ?
C10 C12 H12C . . 109.5 ?
H12A C12 H12C . . 109.5 ?
H12B C12 H12C . . 109.5 ?
C15 C13 C14 . . 111.24(12) y
C15 C13 P1 . . 114.41(11) y
C14 C13 P1 . . 108.68(10) y
C15 C13 H13 . . 107.4 ?
C14 C13 H13 . . 107.4 ?
P1 C13 H13 . . 107.4 ?
C13 C15 H15A . . 109.5 ?
C13 C15 H15B . . 109.5 ?
H15A C15 H15B . . 109.5 ?
C13 C15 H15C . . 109.5 ?
H15A C15 H15C . . 109.5 ?
H15B C15 H15C . . 109.5 ?
C13 C14 H14A . . 109.5 ?
C13 C14 H14B . . 109.5 ?
H14A C14 H14B . . 109.5 ?
C13 C14 H14C . . 109.5 ?
H14A C14 H14C . . 109.5 ?
H14B C14 H14C . . 109.5 ?
C25 C23 C24 . . 111.80(14) y
C25 C23 P2 . . 109.74(11) y
C24 C23 P2 . . 111.58(11) y
C25 C23 H23 . . 107.9 ?
C24 C23 H23 . . 107.9 ?
P2 C23 H23 . . 107.9 ?
C23 C25 H25A . . 109.5 ?
C23 C25 H25B . . 109.5 ?
H25A C25 H25B . . 109.5 ?
C23 C25 H25C . . 109.5 ?
H25A C25 H25C . . 109.5 ?
H25B C25 H25C . . 109.5 ?
C23 C24 H24A . . 109.5 ?
C23 C24 H24B . . 109.5 ?
H24A C24 H24B . . 109.5 ?
C23 C24 H24C . . 109.5 ?
H24A C24 H24C . . 109.5 ?
H24B C24 H24C . . 109.5 ?
C21 C20 C22 . . 111.81(15) y
C21 C20 P2 . . 109.26(12) y
C22 C20 P2 . . 113.53(12) y
C21 C20 H20 . . 107.3 ?
C22 C20 H20 . . 107.3 ?
P2 C20 H20 . . 107.3 ?
C20 C22 H22A . . 109.5 ?
C20 C22 H22B . . 109.5 ?
H22A C22 H22B . . 109.5 ?
C20 C22 H22C . . 109.5 ?
H22A C22 H22C . . 109.5 ?
H22B C22 H22C . . 109.5 ?
C20 C21 H21A . . 109.5 ?
C20 C21 H21B . . 109.5 ?
H21A C21 H21B . . 109.5 ?
C20 C21 H21C . . 109.5 ?
H21A C21 H21C . . 109.5 ?
H21B C21 H21C . . 109.5 ?
C54 C52 C53 . . 120.1(3) y
C54 C52 C51 . . 118.7(3) y
C53 C52 C51 . . 121.2(3) y
C54 C52 H52 . . 119.9 ?
C53 C52 H52 . . 119.9 ?
C51 C52 H52 . . 2.1 ?
C52 C53 C54 . 3 120.7(3) y
C52 C53 H53 . . 119.6 ?
C54 C53 H53 3 . 119.6 ?
C52 C54 C53 . 3 119.1(3) y
C52 C54 H54 . . 120.4 ?
C53 C54 H54 3 . 120.4 ?
C52 C51 H51A . . 109.5 ?
C52 C51 H51B . . 109.5 ?
H51A C51 H51B . . 109.5 ?
C52 C51 H51C . . 109.5 ?
H51A C51 H51C . . 109.5 ?
H51B C51 H51C . . 109.5 ?

loop_
_geom_bond_atom_site_label_1
_geom_bond_atom_site_label_2
_geom_bond_site_symmetry_2
_geom_bond_distance
_geom_bond_publ_flag
Ni1 O3 . 1.8623(10) y
Ni1 C1 . 1.8832(14) y
Ni1 P1 . 2.1633(4) y
Ni1 P2 . 2.1846(4) y
P2 O2 . 1.6522(10) y
P2 C23 . 1.8249(16) y
P2 C20 . 1.8256(16) y
P1 O1 . 1.6491(10) y
P1 C13 . 1.8265(15) y
P1 C10 . 1.8276(15) y
Si1 O3 . 1.5830(10) y
Si1 C30 . 1.8886(14) y
Si1 C42 . 1.8894(14) y
Si1 C36 . 1.8892(15) y
O2 C2 . 1.3886(18) y
O1 C6 . 1.3953(18) y
C42 C47 . 1.3958(19) y
C42 C43 . 1.4042(19) y
C47 C46 . 1.393(2) y
C47 H47 . 0.9300 ?
C46 C45 . 1.385(2) y
C46 H46 . 0.9300 ?
C45 C44 . 1.385(2) y
C45 H45 . 0.9300 ?
C44 C43 . 1.389(2) y
C44 H44 . 0.9300 ?
C43 H43 . 0.9300 ?
C36 C41 . 1.398(2) y
C36 C37 . 1.401(2) y
C37 C38 . 1.392(2) y
C37 H37 . 0.9300 ?
C38 C39 . 1.388(3) y
C38 H38 . 0.9300 ?
C39 C40 . 1.380(3) y
C39 H39 . 0.9300 ?
C40 C41 . 1.390(2) y
C40 H40 . 0.9300 ?
C41 H41 . 0.9300 ?
C30 C31 . 1.399(2) y
C30 C35 . 1.4013(19) y
C31 C32 . 1.389(2) y
C31 H31 . 0.9300 ?
C32 C33 . 1.388(2) y
C32 H32 . 0.9300 ?
C33 C34 . 1.390(2) y
C33 H33 . 0.9300 ?
C34 C35 . 1.388(2) y
C34 H34 . 0.9300 ?
C35 H35 . 0.9300 ?
C1 C6 . 1.398(2) y
C1 C2 . 1.400(2) y
C2 C3 . 1.387(2) y
C3 C4 . 1.391(2) y
C3 H3 . 0.9300 ?
C4 C5 . 1.389(2) y
C4 H4 . 0.9300 ?
C5 C6 . 1.389(2) y
C5 H5 . 0.9300 ?
C10 C12 . 1.526(2) y
C10 C11 . 1.526(2) y
C10 H10 . 0.9800 ?
C11 H11a . 0.9600 ?
C11 H11b . 0.9600 ?
C11 H11c . 0.9600 ?
C12 H12a . 0.9600 ?
C12 H12b . 0.9600 ?
C12 H12c . 0.9600 ?
C13 C15 . 1.531(2) y
C13 C14 . 1.532(2) y
C13 H13 . 0.9800 ?
C15 H15a . 0.9600 ?
C15 H15b . 0.9600 ?
C15 H15c . 0.9600 ?
C14 H14a . 0.9600 ?
C14 H14b . 0.9600 ?
C14 H14c . 0.9600 ?
C23 C25 . 1.529(2) y
C23 C24 . 1.530(2) y
C23 H23 . 0.9800 ?
C25 H25a . 0.9600 ?
C25 H25b . 0.9600 ?
C25 H25c . 0.9600 ?
C24 H24a . 0.9600 ?
C24 H24b . 0.9600 ?
C24 H24c . 0.9600 ?
C20 C21 . 1.527(2) y
C20 C22 . 1.533(2) y
C20 H20 . 0.9800 ?
C22 H22a . 0.9600 ?
C22 H22b . 0.9600 ?
C22 H22c . 0.9600 ?
C21 H21a . 0.9600 ?
C21 H21b . 0.9600 ?
C21 H21c . 0.9600 ?
C52 C54 . 1.354(5) y
C52 C53 . 1.353(4) y
C52 C51 . 1.498(5) y
C52 H52 . 0.9300 ?
C53 C54 3 1.381(4) y
C53 H53 . 0.9300 ?
C54 C53 3 1.380(4) y
C54 H54 . 0.9300 ?
C51 H51a . 0.9600 ?
C51 H51b . 0.9600 ?
C51 H51c . 0.9600 ?

loop_
_geom_torsion_atom_site_label_1
_geom_torsion_atom_site_label_2
_geom_torsion_atom_site_label_3
_geom_torsion_atom_site_label_4
_geom_torsion_site_symmetry_4
_geom_torsion
_geom_torsion_publ_flag
C23 P2 O2 C2 . 127.09(10) y
C20 P2 O2 C2 . -124.01(10) y
NI1 P2 O2 C2 . -2.44(10) y
C13 P1 O1 C6 . -130.03(10) y
C10 P1 O1 C6 . 119.56(10) y
NI1 P1 O1 C6 . -6.79(10) y
C30 SI1 O3 NI1 . -146.9(3) y
C42 SI1 O3 NI1 . 93.3(3) y
C36 SI1 O3 NI1 . -28.4(3) y
P1 NI1 O3 SI1 . 119.7(3) y
P2 NI1 O3 SI1 . -62.6(3) y
O3 SI1 C42 C47 . -142.62(11) y
C30 SI1 C42 C47 . 95.63(12) y
C36 SI1 C42 C47 . -19.33(13) y
O3 SI1 C42 C43 . 35.06(12) y
C30 SI1 C42 C43 . -86.69(11) y
C36 SI1 C42 C43 . 158.35(10) y
C43 C42 C47 C46 . -0.8(2) y
SI1 C42 C47 C46 . 176.89(11) y
C42 C47 C46 C45 . 0.1(2) y
C47 C46 C45 C44 . 0.6(2) y
C46 C45 C44 C43 . -0.5(2) y
C45 C44 C43 C42 . -0.2(2) y
C47 C42 C43 C44 . 0.9(2) y
SI1 C42 C43 C44 . -176.99(11) y
O3 SI1 C36 C41 . 9.09(13) y
C30 SI1 C36 C41 . 130.68(11) y
C42 SI1 C36 C41 . -113.08(11) y
O3 SI1 C36 C37 . -170.11(11) y
C30 SI1 C36 C37 . -48.52(13) y
C42 SI1 C36 C37 . 67.71(13) y
C41 C36 C37 C38 . 1.0(2) y
SI1 C36 C37 C38 . -179.75(11) y
C36 C37 C38 C39 . -0.5(2) y
C37 C38 C39 C40 . -0.3(2) y
C38 C39 C40 C41 . 0.5(2) y
C39 C40 C41 C36 . 0.1(2) y
C37 C36 C41 C40 . -0.8(2) y
SI1 C36 C41 C40 . 179.90(11) y
O3 SI1 C30 C31 . -81.89(12) y
C42 SI1 C30 C31 . 39.08(13) y
C36 SI1 C30 C31 . 156.13(11) y
O3 SI1 C30 C35 . 91.80(12) y
C42 SI1 C30 C35 . -147.24(11) y
C36 SI1 C30 C35 . -30.18(13) y
C35 C30 C31 C32 . -0.3(2) y
SI1 C30 C31 C32 . 173.65(11) y
C30 C31 C32 C33 . -0.2(2) y
C31 C32 C33 C34 . 0.2(2) y
C32 C33 C34 C35 . 0.2(2) y
C33 C34 C35 C30 . -0.7(2) y
C31 C30 C35 C34 . 0.7(2) y
SI1 C30 C35 C34 . -173.21(12) y
P1 NI1 C1 C6 . -2.47(11) y
P2 NI1 C1 C6 . 179.57(12) y
P1 NI1 C1 C2 . 176.41(12) y
P2 NI1 C1 C2 . -1.56(11) y
P2 O2 C2 C3 . -178.23(11) y
P2 O2 C2 C1 . 1.57(16) y
C6 C1 C2 C3 . -0.9(2) y
NI1 C1 C2 C3 . -179.82(11) y
C6 C1 C2 O2 . 179.34(12) y
NI1 C1 C2 O2 . 0.39(18) y
O2 C2 C3 C4 . -178.35(13) y
C1 C2 C3 C4 . 1.9(2) y
C2 C3 C4 C5 . -1.0(2) y
C3 C4 C5 C6 . -0.8(2) y
C4 C5 C6 O1 . -178.87(13) y
C4 C5 C6 C1 . 1.9(2) y
P1 O1 C6 C5 . -173.66(11) y
P1 O1 C6 C1 . 5.65(16) y
C2 C1 C6 C5 . -1.0(2) y
NI1 C1 C6 C5 . 177.91(11) y
C2 C1 C6 O1 . 179.67(12) y
NI1 C1 C6 O1 . -1.38(19) y
O1 P1 C10 C12 . 167.86(11) y
C13 P1 C10 C12 . 59.97(12) y
NI1 P1 C10 C12 . -75.26(12) y
O1 P1 C10 C11 . -68.29(12) y
C13 P1 C10 C11 . -176.19(11) y
NI1 P1 C10 C11 . 48.59(12) y
O1 P1 C13 C15 . -62.41(12) y
C10 P1 C13 C15 . 43.56(13) y
NI1 P1 C13 C15 . -179.19(9) y
O1 P1 C13 C14 . 62.57(11) y
C10 P1 C13 C14 . 168.54(10) y
NI1 P1 C13 C14 . -54.21(11) y
O2 P2 C23 C25 . -71.25(11) y
C20 P2 C23 C25 . -177.54(10) y
NI1 P2 C23 C25 . 45.46(12) y
O2 P2 C23 C24 . 164.27(11) y
C20 P2 C23 C24 . 57.98(13) y
NI1 P2 C23 C24 . -79.02(12) y
O2 P2 C20 C21 . 75.17(11) y
C23 P2 C20 C21 . 179.60(11) y
NI1 P2 C20 C21 . -39.36(12) y
O2 P2 C20 C22 . -50.37(14) y
C23 P2 C20 C22 . 54.06(14) y
NI1 P2 C20 C22 . -164.90(11) y
C54 C52 C53 C54 3 1.4(7) y
C51 C52 C53 C54 3 -176.5(4) y
C53 C52 C54 C53 3 -1.4(7) y
C51 C52 C54 C53 3 176.6(4) y
